data_7152287
loop_
_publ_author_name
'Li, Ende'
'Yao, Wenjun'
'Xie, Xin'
'Wang, Chengyu'
'Shao, Yushang'
'Li, Yanzhong'

_publ_section_title
;
 Gold-catalyzed efficient synthesis of 2,4-disubstituted furans from
 aryloxy-enynes.
;
_journal_issue 15
_journal_name_full 'Organic &amp; biomolecular chemistry'
_journal_page_first 2960
_journal_page_last 2965
_journal_paper_doi 10.1039/c2ob07173h
_journal_volume 10
_journal_year 2012
_chemical_formula_sum 'C22 H22 O6'
_chemical_formula_weight 382.40
_chemical_name_systematic
;
?
;
_space_group_IT_number 15
_symmetry_cell_setting monoclinic
_symmetry_space_group_name_Hall '-C 2yc'
_symmetry_space_group_name_H-M 'C 1 2/c 1'
_atom_sites_solution_hydrogens geom
_atom_sites_solution_primary direct
_atom_sites_solution_secondary difmap
_audit_creation_method SHELXL-97
_cell_angle_alpha 90.00
_cell_angle_beta 95.746(2)
_cell_angle_gamma 90.00
_cell_formula_units_Z 8
_cell_length_a 24.115(3)
_cell_length_b 10.4602(11)
_cell_length_c 15.5022(17)
_cell_measurement_reflns_used 6984
_cell_measurement_temperature 133(2)
_cell_measurement_theta_max 29.36
_cell_measurement_theta_min 2.46
_cell_volume 3890.7(8)
_computing_cell_refinement 'Bruker SAINT'
_computing_data_collection 'Bruker APEX2'
_computing_data_reduction 'Bruker SAINT'
_computing_molecular_graphics 'Bruker SHELXTL'
_computing_publication_material 'Bruker SHELXTL'
_computing_structure_refinement 'SHELXL-97 (Sheldrick, 1997)'
_computing_structure_solution 'SHELXS-97 (Sheldrick, 1990)'
_diffrn_ambient_temperature 133(2)
_diffrn_measured_fraction_theta_full 0.997
_diffrn_measured_fraction_theta_max 0.997
_diffrn_measurement_device_type 'Bruker APEX-II CCD'
_diffrn_measurement_method '\f and \w scans'
_diffrn_radiation_monochromator graphite
_diffrn_radiation_source 'fine-focus sealed tube'
_diffrn_radiation_type MoK\a
_diffrn_radiation_wavelength 0.71073
_diffrn_reflns_av_R_equivalents 0.0274
_diffrn_reflns_av_sigmaI/netI 0.0336
_diffrn_reflns_limit_h_max 30
_diffrn_reflns_limit_h_min -30
_diffrn_reflns_limit_k_max 13
_diffrn_reflns_limit_k_min -13
_diffrn_reflns_limit_l_max 19
_diffrn_reflns_limit_l_min -11
_diffrn_reflns_number 13752
_diffrn_reflns_theta_full 26.99
_diffrn_reflns_theta_max 26.99
_diffrn_reflns_theta_min 1.70
_diffrn_standards_number 0
_exptl_absorpt_coefficient_mu 0.095
_exptl_absorpt_correction_T_max 0.9813
_exptl_absorpt_correction_T_min 0.9721
_exptl_absorpt_correction_type multi-scan
_exptl_absorpt_process_details sadabs
_exptl_crystal_colour colorless
_exptl_crystal_density_diffrn 1.306
_exptl_crystal_density_method 'not measured'
_exptl_crystal_description block
_exptl_crystal_F_000 1616
_exptl_crystal_size_max 0.30
_exptl_crystal_size_mid 0.25
_exptl_crystal_size_min 0.20
_refine_diff_density_max 0.235
_refine_diff_density_min -0.254
_refine_diff_density_rms 0.060
_refine_ls_extinction_method none
_refine_ls_goodness_of_fit_ref 1.007
_refine_ls_hydrogen_treatment constr
_refine_ls_matrix_type full
_refine_ls_number_parameters 257
_refine_ls_number_reflns 4240
_refine_ls_number_restraints 0
_refine_ls_restrained_S_all 1.007
_refine_ls_R_factor_all 0.0453
_refine_ls_R_factor_gt 0.0373
_refine_ls_shift/su_max 0.000
_refine_ls_shift/su_mean 0.000
_refine_ls_structure_factor_coef Fsqd
_refine_ls_weighting_details 'calc w=1/[\s^2^(Fo^2^)+(0.0687P)^2^+1.9837P] where P=(Fo^2^+2Fc^2^)/3'
_refine_ls_weighting_scheme calc
_refine_ls_wR_factor_gt 0.1052
_refine_ls_wR_factor_ref 0.1127
_reflns_number_gt 3584
_reflns_number_total 4240
_reflns_threshold_expression >2sigma(I)
_cod_data_source_file c2ob07173h.txt
_cod_data_source_block mo_dm11253_0m
_cod_depositor_comments
;
The following automatic conversions were performed:

'_symmetry_cell_setting' value 'Monoclinic' changed to 'monoclinic'
according to /home/saulius/struct/CIF-dictionaries/cif_core.dic
dictionary named 'cif_core.dic' version 2.4.1 from 2010-06-29.

Automatic conversion script
Id: cif_fix_values 1715 2011-07-08 13:25:40Z adriana 
;
_cod_original_cell_volume 3890.7(7)
_cod_original_sg_symbol_H-M C2/c
_cod_database_code 7152287

loop_
_symmetry_equiv_pos_as_xyz
'x, y, z'
'-x, y, -z+1/2'
'x+1/2, y+1/2, z'
'-x+1/2, y+1/2, -z+1/2'
'-x, -y, -z'
'x, -y, z-1/2'
'-x+1/2, -y+1/2, -z'
'x+1/2, -y+1/2, z-1/2'

loop_
_atom_site_label
_atom_site_type_symbol
_atom_site_fract_x
_atom_site_fract_y
_atom_site_fract_z
_atom_site_U_iso_or_equiv
_atom_site_adp_type
_atom_site_occupancy
_atom_site_symmetry_multiplicity
_atom_site_calc_flag
_atom_site_refinement_flags
O1 O 0.04531(4) 0.51044(8) 0.15727(6) 0.0271(2) Uani 1 1 d .
O2 O 0.01710(4) 0.89906(9) 0.15098(6) 0.0303(2) Uani 1 1 d .
O3 O 0.09826(4) 0.92805(8) 0.23385(6) 0.0238(2) Uani 1 1 d .
O4 O 0.30525(4) 0.35573(8) 0.43022(6) 0.0279(2) Uani 1 1 d .
O5 O 0.37088(3) 0.55070(9) 0.47454(6) 0.0260(2) Uani 1 1 d .
O6 O 0.33834(3) 0.79506(8) 0.43747(6) 0.0268(2) Uani 1 1 d .
C1 C -0.05164(5) 0.45399(13) 0.11132(9) 0.0283(3) Uani 1 1 d .
H1 H -0.0650 0.5323 0.1323 0.034 Uiso 1 1 calc R
C2 C -0.08825(5) 0.36309(13) 0.07293(9) 0.0301(3) Uani 1 1 d .
H2 H -0.1271 0.3803 0.0672 0.036 Uiso 1 1 calc R
C3 C -0.06932(6) 0.24817(13) 0.04295(9) 0.0286(3) Uani 1 1 d .
H3 H -0.0948 0.1874 0.0163 0.034 Uiso 1 1 calc R
C4 C -0.01254(6) 0.22268(12) 0.05226(9) 0.0298(3) Uani 1 1 d .
H4 H 0.0009 0.1432 0.0331 0.036 Uiso 1 1 calc R
C5 C 0.02469(5) 0.31281(12) 0.08946(9) 0.0271(3) Uani 1 1 d .
H5 H 0.0636 0.2959 0.0952 0.033 Uiso 1 1 calc R
C6 C 0.00476(5) 0.42742(11) 0.11808(8) 0.0226(3) Uani 1 1 d .
C7 C 0.03578(5) 0.63693(11) 0.15553(8) 0.0227(3) Uani 1 1 d .
H7 H 0.0034 0.6696 0.1230 0.027 Uiso 1 1 calc R
C8 C 0.07166(5) 0.71772(11) 0.19935(8) 0.0206(2) Uani 1 1 d .
C9 C 0.05861(5) 0.85664(11) 0.19127(8) 0.0217(3) Uani 1 1 d .
C10 C 0.08855(6) 1.06508(12) 0.22991(9) 0.0300(3) Uani 1 1 d .
H10A H 0.0553 1.0871 0.2595 0.036 Uiso 1 1 calc R
H10B H 0.0821 1.0934 0.1688 0.036 Uiso 1 1 calc R
C11 C 0.13928(6) 1.12992(13) 0.27410(9) 0.0349(3) Uani 1 1 d .
H11A H 0.1428 1.1091 0.3360 0.052 Uiso 1 1 calc R
H11B H 0.1356 1.2227 0.2666 0.052 Uiso 1 1 calc R
H11C H 0.1725 1.1002 0.2484 0.052 Uiso 1 1 calc R
C12 C 0.12076(5) 0.67625(11) 0.25033(8) 0.0206(2) Uani 1 1 d .
C13 C 0.16246(5) 0.64455(11) 0.29367(8) 0.0216(3) Uani 1 1 d .
C14 C 0.21484(5) 0.61920(11) 0.34305(8) 0.0200(2) Uani 1 1 d .
C15 C 0.23271(5) 0.49410(11) 0.36134(8) 0.0210(2) Uani 1 1 d .
H15 H 0.2099 0.4237 0.3419 0.025 Uiso 1 1 calc R
C16 C 0.28427(5) 0.47351(11) 0.40829(8) 0.0203(2) Uani 1 1 d .
C17 C 0.31868(5) 0.57670(11) 0.43562(7) 0.0197(2) Uani 1 1 d .
C18 C 0.30065(5) 0.70127(11) 0.41471(8) 0.0200(2) Uani 1 1 d .
C19 C 0.24858(5) 0.72273(11) 0.37029(8) 0.0213(2) Uani 1 1 d .
H19 H 0.2360 0.8076 0.3585 0.026 Uiso 1 1 calc R
C20 C 0.27460(6) 0.24850(12) 0.39458(10) 0.0340(3) Uani 1 1 d .
H20A H 0.2380 0.2463 0.4168 0.051 Uiso 1 1 calc R
H20B H 0.2949 0.1698 0.4112 0.051 Uiso 1 1 calc R
H20C H 0.2698 0.2556 0.3312 0.051 Uiso 1 1 calc R
C21 C 0.38564(6) 0.60714(14) 0.55782(9) 0.0319(3) Uani 1 1 d .
H21A H 0.3932 0.6984 0.5508 0.048 Uiso 1 1 calc R
H21B H 0.4190 0.5650 0.5858 0.048 Uiso 1 1 calc R
H21C H 0.3548 0.5966 0.5939 0.048 Uiso 1 1 calc R
C22 C 0.32215(6) 0.92318(12) 0.41644(10) 0.0328(3) Uani 1 1 d .
H22A H 0.3124 0.9305 0.3537 0.049 Uiso 1 1 calc R
H22B H 0.3531 0.9811 0.4344 0.049 Uiso 1 1 calc R
H22C H 0.2898 0.9461 0.4468 0.049 Uiso 1 1 calc R

loop_
_atom_site_aniso_label
_atom_site_aniso_U_11
_atom_site_aniso_U_22
_atom_site_aniso_U_33
_atom_site_aniso_U_23
_atom_site_aniso_U_13
_atom_site_aniso_U_12
O1 0.0222(4) 0.0206(4) 0.0359(5) -0.0022(4) -0.0094(4) -0.0012(3)
O2 0.0254(5) 0.0267(5) 0.0361(5) -0.0012(4) -0.0111(4) 0.0063(4)
O3 0.0235(4) 0.0196(4) 0.0270(5) -0.0001(3) -0.0045(3) -0.0009(3)
O4 0.0271(5) 0.0178(4) 0.0373(5) 0.0040(4) -0.0052(4) 0.0044(3)
O5 0.0168(4) 0.0328(5) 0.0267(5) -0.0017(4) -0.0058(3) 0.0056(4)
O6 0.0199(4) 0.0196(4) 0.0393(5) -0.0015(4) -0.0053(4) -0.0030(3)
C1 0.0235(6) 0.0257(6) 0.0353(7) -0.0041(5) 0.0010(5) 0.0004(5)
C2 0.0182(6) 0.0342(7) 0.0370(7) 0.0019(6) -0.0012(5) -0.0040(5)
C3 0.0283(6) 0.0280(6) 0.0281(6) 0.0012(5) -0.0030(5) -0.0104(5)
C4 0.0320(7) 0.0218(6) 0.0351(7) -0.0027(5) 0.0017(6) -0.0019(5)
C5 0.0216(6) 0.0232(6) 0.0357(7) 0.0011(5) -0.0019(5) -0.0004(5)
C6 0.0212(6) 0.0215(6) 0.0239(6) 0.0008(5) -0.0038(5) -0.0044(5)
C7 0.0197(6) 0.0213(6) 0.0258(6) 0.0007(5) -0.0034(4) 0.0017(4)
C8 0.0173(5) 0.0212(6) 0.0223(6) 0.0009(4) -0.0026(4) 0.0018(4)
C9 0.0206(6) 0.0223(6) 0.0215(6) -0.0005(4) -0.0021(4) 0.0010(4)
C10 0.0349(7) 0.0185(6) 0.0360(7) -0.0009(5) 0.0010(6) 0.0004(5)
C11 0.0428(8) 0.0287(7) 0.0341(7) -0.0066(6) 0.0083(6) -0.0117(6)
C12 0.0183(5) 0.0188(5) 0.0241(6) -0.0006(4) -0.0015(4) -0.0012(4)
C13 0.0189(6) 0.0193(5) 0.0260(6) 0.0003(4) -0.0013(5) 0.0000(4)
C14 0.0159(5) 0.0213(6) 0.0221(6) -0.0001(4) -0.0013(4) 0.0011(4)
C15 0.0187(6) 0.0190(5) 0.0246(6) 0.0000(4) -0.0015(4) -0.0018(4)
C16 0.0212(6) 0.0177(5) 0.0219(6) 0.0025(4) 0.0014(4) 0.0032(4)
C17 0.0158(5) 0.0230(6) 0.0195(5) 0.0005(4) -0.0019(4) 0.0029(4)
C18 0.0168(5) 0.0199(6) 0.0229(6) -0.0024(4) 0.0001(4) -0.0012(4)
C19 0.0191(6) 0.0177(5) 0.0263(6) 0.0009(4) -0.0007(5) 0.0031(4)
C20 0.0419(8) 0.0176(6) 0.0410(8) -0.0017(5) -0.0025(6) 0.0035(5)
C21 0.0309(7) 0.0369(7) 0.0254(6) 0.0011(5) -0.0098(5) 0.0009(6)
C22 0.0290(7) 0.0192(6) 0.0492(9) -0.0022(6) -0.0017(6) -0.0030(5)

loop_
_atom_type_symbol
_atom_type_description
_atom_type_scat_dispersion_real
_atom_type_scat_dispersion_imag
_atom_type_scat_source
C C 0.0033 0.0016 'International Tables Vol C Tables 4.2.6.8 and 6.1.1.4'
H H 0.0000 0.0000 'International Tables Vol C Tables 4.2.6.8 and 6.1.1.4'
O O 0.0106 0.0060 'International Tables Vol C Tables 4.2.6.8 and 6.1.1.4'

loop_
_geom_angle_atom_site_label_1
_geom_angle_atom_site_label_2
_geom_angle_atom_site_label_3
_geom_angle
C7 O1 C6 119.45(9)
C9 O3 C10 115.26(10)
C16 O4 C20 116.77(10)
C17 O5 C21 116.78(10)
C18 O6 C22 117.29(9)
C6 C1 C2 118.23(12)
C6 C1 H1 120.9
C2 C1 H1 120.9
C3 C2 C1 121.44(12)
C3 C2 H2 119.3
C1 C2 H2 119.3
C2 C3 C4 119.18(12)
C2 C3 H3 120.4
C4 C3 H3 120.4
C5 C4 C3 120.21(12)
C5 C4 H4 119.9
C3 C4 H4 119.9
C6 C5 C4 119.48(12)
C6 C5 H5 120.3
C4 C5 H5 120.3
C5 C6 C1 121.44(11)
C5 C6 O1 115.30(11)
C1 C6 O1 123.20(11)
O1 C7 C8 120.61(11)
O1 C7 H7 119.7
C8 C7 H7 119.7
C7 C8 C12 123.12(11)
C7 C8 C9 116.81(10)
C12 C8 C9 120.06(10)
O2 C9 O3 124.39(11)
O2 C9 C8 123.93(11)
O3 C9 C8 111.68(10)
O3 C10 C11 107.79(11)
O3 C10 H10A 110.1
C11 C10 H10A 110.1
O3 C10 H10B 110.1
C11 C10 H10B 110.1
H10A C10 H10B 108.5
C10 C11 H11A 109.5
C10 C11 H11B 109.5
H11A C11 H11B 109.5
C10 C11 H11C 109.5
H11A C11 H11C 109.5
H11B C11 H11C 109.5
C13 C12 C8 178.31(13)
C12 C13 C14 173.97(13)
C19 C14 C15 120.46(10)
C19 C14 C13 118.29(10)
C15 C14 C13 121.22(10)
C16 C15 C14 119.45(10)
C16 C15 H15 120.3
C14 C15 H15 120.3
O4 C16 C15 124.05(11)
O4 C16 C17 115.32(10)
C15 C16 C17 120.63(10)
O5 C17 C16 118.12(10)
O5 C17 C18 122.52(10)
C16 C17 C18 119.06(10)
O6 C18 C19 124.04(11)
O6 C18 C17 115.27(10)
C19 C18 C17 120.62(10)
C18 C19 C14 119.73(11)
C18 C19 H19 120.1
C14 C19 H19 120.1
O4 C20 H20A 109.5
O4 C20 H20B 109.5
H20A C20 H20B 109.5
O4 C20 H20C 109.5
H20A C20 H20C 109.5
H20B C20 H20C 109.5
O5 C21 H21A 109.5
O5 C21 H21B 109.5
H21A C21 H21B 109.5
O5 C21 H21C 109.5
H21A C21 H21C 109.5
H21B C21 H21C 109.5
O6 C22 H22A 109.5
O6 C22 H22B 109.5
H22A C22 H22B 109.5
O6 C22 H22C 109.5
H22A C22 H22C 109.5
H22B C22 H22C 109.5

loop_
_geom_bond_atom_site_label_1
_geom_bond_atom_site_label_2
_geom_bond_distance
O1 C7 1.3427(15)
O1 C6 1.4001(14)
O2 C9 1.2099(14)
O3 C9 1.3347(14)
O3 C10 1.4528(15)
O4 C16 1.3619(14)
O4 C20 1.4240(16)
O5 C17 1.3676(13)
O5 C21 1.4319(16)
O6 C18 1.3598(14)
O6 C22 1.4245(15)
C1 C6 1.3819(18)
C1 C2 1.3901(18)
C1 H1 0.9500
C2 C3 1.383(2)
C2 H2 0.9500
C3 C4 1.388(2)
C3 H3 0.9500
C4 C5 1.3870(17)
C4 H4 0.9500
C5 C6 1.3812(18)
C5 H5 0.9500
C7 C8 1.3441(17)
C7 H7 0.9500
C8 C12 1.4238(16)
C8 C9 1.4894(16)
C10 C11 1.5027(19)
C10 H10A 0.9900
C10 H10B 0.9900
C11 H11A 0.9800
C11 H11B 0.9800
C11 H11C 0.9800
C12 C13 1.1989(17)
C13 C14 1.4346(16)
C14 C19 1.3944(16)
C14 C15 1.3979(16)
C15 C16 1.3931(16)
C15 H15 0.9500
C16 C17 1.4008(16)
C17 C18 1.4014(16)
C18 C19 1.3884(16)
C19 H19 0.9500
C20 H20A 0.9800
C20 H20B 0.9800
C20 H20C 0.9800
C21 H21A 0.9800
C21 H21B 0.9800
C21 H21C 0.9800
C22 H22A 0.9800
C22 H22B 0.9800
C22 H22C 0.9800
